data_4306952
loop_
_publ_author_name
'Manzur, Carolina'
'Mill\'an, Lorena'
'Fuentealba, Mauricio'
'Hamon, Jean-Ren\'e'
'Toupet, Lo\"ic'
'Kahlal, Samia'
'Saillard, Jean-Yves'
'Carrillo, David'

_publ_section_title
;
 Iron--Molybdenum Charge-Transfer Hybrids Containing Organometallic
 and Inorganic Fragments Bridged by Aryldiazenido Ligands in a
 \m-\h6:\h1 Coordination Mode: Syntheses, Characterization, X-ray
 Structures, Electrochemistry, and Theoretical Investigation
;
_journal_coden_ASTM INOCAJ
_journal_issue 4
_journal_name_full 'Inorganic Chemistry'
_journal_page_first 1123
_journal_page_last 1134
_journal_paper_doi 10.1021/ic0613098
_journal_volume 46
_journal_year 2007
_chemical_formula_sum 'C26 H47 Mo N5 O S6'
_chemical_formula_weight 733.99
_space_group_IT_number 2
_symmetry_cell_setting triclinic
_symmetry_space_group_name_Hall '-P 1'
_symmetry_space_group_name_H-M 'P -1'
_atom_sites_solution_hydrogens geom
_atom_sites_solution_primary direct
_atom_sites_solution_secondary difmap
_audit_creation_method SHELXL-97
_cell_angle_alpha 85.927(5)
_cell_angle_beta 85.955(4)
_cell_angle_gamma 75.668(4)
_cell_formula_units_Z 2
_cell_length_a 10.5071(7)
_cell_length_b 13.0548(7)
_cell_length_c 13.1799(9)
_cell_measurement_temperature 130(1)
_cell_volume 1744.55(19)
_computing_cell_refinement 'HKL Scalepack (Otwinowski & Minor 1997)'
_computing_data_collection 'Nonius (1999)'
_computing_data_reduction 'HKL Denzo and Scalepack (Otwinowski & Minor 1997)'
_computing_molecular_graphics 'PLATON_(Spek, 1998)'
_computing_publication_material 'SHELXL-97 (Sheldrick, 1997)'
_computing_structure_refinement 'SHELXL-97 (Sheldrick, 1997)'
_computing_structure_solution 'SIR-97_(Altomare & al., 1998)'
_diffrn_ambient_temperature 130(1)
_diffrn_detector_area_resol_mean 19.24
_diffrn_measured_fraction_theta_full 0.984
_diffrn_measured_fraction_theta_max 0.984
_diffrn_measurement_device_type Nonius_KappaCCD
_diffrn_measurement_method 'Area detector scans (see text)'
_diffrn_radiation_monochromator graphite
_diffrn_radiation_source 'fine-focus sealed tube'
_diffrn_radiation_type MoK\a
_diffrn_radiation_wavelength 0.71069
_diffrn_reflns_av_R_equivalents 0.0000
_diffrn_reflns_av_sigmaI/netI 0.0835
_diffrn_reflns_limit_h_max 13
_diffrn_reflns_limit_h_min 0
_diffrn_reflns_limit_k_max 16
_diffrn_reflns_limit_k_min -15
_diffrn_reflns_limit_l_max 16
_diffrn_reflns_limit_l_min -16
_diffrn_reflns_number 7688
_diffrn_reflns_theta_full 27.26
_diffrn_reflns_theta_max 27.26
_diffrn_reflns_theta_min 3.10
_exptl_absorpt_coefficient_mu 0.762
_exptl_absorpt_correction_type none
_exptl_crystal_colour orange
_exptl_crystal_density_diffrn 1.397
_exptl_crystal_density_method 'not measured'
_exptl_crystal_description plate
_exptl_crystal_F_000 768
_exptl_crystal_size_max 0.12
_exptl_crystal_size_mid 0.12
_exptl_crystal_size_min 0.03
_refine_diff_density_max 0.844
_refine_diff_density_min -0.613
_refine_diff_density_rms 0.098
_refine_ls_extinction_coef 0.0034(7)
_refine_ls_extinction_expression Fc^*^=kFc[1+0.001xFc^2^\l^3^/sin(2\q)]^-1/4^
_refine_ls_extinction_method SHELXL
_refine_ls_goodness_of_fit_ref 1.033
_refine_ls_hydrogen_treatment constr
_refine_ls_matrix_type full
_refine_ls_number_parameters 353
_refine_ls_number_reflns 7688
_refine_ls_number_restraints 0
_refine_ls_restrained_S_all 1.033
_refine_ls_R_factor_all 0.1015
_refine_ls_R_factor_gt 0.0555
_refine_ls_shift/su_max 0.003
_refine_ls_shift/su_mean 0.000
_refine_ls_structure_factor_coef Fsqd
_refine_ls_weighting_details 'calc w=1/[\s^2^(Fo^2^)+(0.0415P)^2^+2.1054P] where P=(Fo^2^+2Fc^2^)/3'
_refine_ls_weighting_scheme calc
_refine_ls_wR_factor_gt 0.1069
_refine_ls_wR_factor_ref 0.1266
_reflns_number_gt 5197
_reflns_number_total 7688
_reflns_threshold_expression >2sigma(I)
_cod_data_source_file ic0613098si20060714_035640.cif
_cod_data_source_block fvjrh
_cod_depositor_comments
;
The following automatic conversions were performed:
'_symmetry_cell_setting' value 'Triclinic' changed to 'triclinic'
according to '/home/saulius/struct/CIF-dictionaries/cif_core.dic'
dictionary named 'cif_core.dic' version 2.4.1 from 2010-06-29.

Automatic conversion script
Id: cif_fix_enum 1527 2010-12-29 10:47:43Z saulius 
;
_cod_database_code 4306952

loop_
_symmetry_equiv_pos_as_xyz
'x, y, z'
'-x, -y, -z'

loop_
_atom_site_label
_atom_site_type_symbol
_atom_site_fract_x
_atom_site_fract_y
_atom_site_fract_z
_atom_site_U_iso_or_equiv
_atom_site_adp_type
_atom_site_occupancy
_atom_site_symmetry_multiplicity
_atom_site_calc_flag
_atom_site_refinement_flags
_atom_site_disorder_assembly
_atom_site_disorder_group
Mo1 Mo 0.70934(4) 0.15011(3) 0.74281(3) 0.03026(13) Uani 1 1 d . . .
S1 S 0.76820(12) 0.32270(9) 0.66514(10) 0.0370(3) Uani 1 1 d . . .
S2 S 0.51833(11) 0.30457(9) 0.76571(9) 0.0351(3) Uani 1 1 d . . .
S3 S 0.74830(11) 0.21664(10) 0.91160(9) 0.0389(3) Uani 1 1 d . . .
S4 S 0.94177(11) 0.07601(9) 0.79537(9) 0.0344(3) Uani 1 1 d . . .
S5 S 0.83355(11) 0.03242(9) 0.60583(9) 0.0338(3) Uani 1 1 d . . .
S6 S 0.57660(11) 0.16090(9) 0.58766(9) 0.0353(3) Uani 1 1 d . . .
N1 N 0.6329(3) 0.0545(3) 0.8073(3) 0.0304(8) Uani 1 1 d . . .
N2 N 0.5679(4) 0.0011(3) 0.8591(3) 0.0358(9) Uani 1 1 d . . .
N3 N 0.5588(4) 0.4876(3) 0.6859(3) 0.0360(9) Uani 1 1 d . . .
N4 N 0.9974(4) 0.1449(3) 0.9699(3) 0.0432(10) Uani 1 1 d . . .
N5 N 0.6960(4) 0.0278(3) 0.4426(3) 0.0340(9) Uani 1 1 d . . .
C1 C 0.6101(4) 0.3849(3) 0.7026(4) 0.0330(10) Uani 1 1 d . . .
C2 C 0.6380(5) 0.5595(4) 0.6384(4) 0.0444(12) Uani 1 1 d . . .
H2A H 0.7292 0.5317 0.6548 0.053 Uiso 1 1 calc R . .
H2B H 0.6073 0.6283 0.6671 0.053 Uiso 1 1 calc R . .
C3 C 0.6305(6) 0.5729(4) 0.5250(4) 0.0576(15) Uani 1 1 d . . .
H3A H 0.6832 0.6201 0.4981 0.086 Uiso 1 1 calc R . .
H3B H 0.5408 0.6019 0.5083 0.086 Uiso 1 1 calc R . .
H3C H 0.6627 0.5053 0.4959 0.086 Uiso 1 1 calc R . .
C4 C 0.4190(5) 0.5367(4) 0.7112(4) 0.0460(13) Uani 1 1 d . . .
H4A H 0.3677 0.4854 0.7040 0.055 Uiso 1 1 calc R . .
H4B H 0.3888 0.5960 0.6630 0.055 Uiso 1 1 calc R . .
C5 C 0.3946(6) 0.5751(5) 0.8182(5) 0.0601(16) Uani 1 1 d . . .
H5A H 0.3024 0.6062 0.8307 0.090 Uiso 1 1 calc R . .
H5B H 0.4434 0.6271 0.8254 0.090 Uiso 1 1 calc R . .
H5C H 0.4224 0.5164 0.8664 0.090 Uiso 1 1 calc R . .
C6 C 0.9084(5) 0.1467(4) 0.9026(4) 0.0359(11) Uani 1 1 d . . .
C7 C 0.9600(6) 0.2062(5) 1.0650(5) 0.0620(17) Uani 1 1 d . . .
H7A H 0.8718 0.2034 1.0900 0.074 Uiso 1 1 calc R . .
H7B H 1.0200 0.1744 1.1176 0.074 Uiso 1 1 calc R . .
C8 C 0.9652(7) 0.3152(5) 1.0431(5) 0.0686(18) Uani 1 1 d . . .
H8A H 0.9420 0.3533 1.1040 0.103 Uiso 1 1 calc R . .
H8B H 0.9044 0.3468 0.9920 0.103 Uiso 1 1 calc R . .
H8C H 1.0526 0.3177 1.0185 0.103 Uiso 1 1 calc R . .
C9 C 1.1351(5) 0.0819(4) 0.9559(4) 0.0424(12) Uani 1 1 d . . .
H9A H 1.1351 0.0165 0.9252 0.051 Uiso 1 1 calc R . .
H9B H 1.1716 0.0634 1.0222 0.051 Uiso 1 1 calc R . .
C10 C 1.2229(5) 0.1390(4) 0.8899(4) 0.0492(13) Uani 1 1 d . . .
H10A H 1.3101 0.0941 0.8837 0.074 Uiso 1 1 calc R . .
H10B H 1.2254 0.2029 0.9206 0.074 Uiso 1 1 calc R . .
H10C H 1.1886 0.1562 0.8235 0.074 Uiso 1 1 calc R . .
C11 C 0.7000(4) 0.0678(3) 0.5319(3) 0.0305(10) Uani 1 1 d . . .
C12 C 0.8076(5) -0.0513(4) 0.4007(4) 0.0443(12) Uani 1 1 d . . .
H12A H 0.8881 -0.0421 0.4265 0.053 Uiso 1 1 calc R . .
H12B H 0.8134 -0.0400 0.3271 0.053 Uiso 1 1 calc R . .
C13 C 0.7959(6) -0.1632(4) 0.4278(5) 0.0571(15) Uani 1 1 d . . .
H13A H 0.8711 -0.2123 0.3989 0.086 Uiso 1 1 calc R . .
H13B H 0.7174 -0.1731 0.4012 0.086 Uiso 1 1 calc R . .
H13C H 0.7919 -0.1752 0.5005 0.086 Uiso 1 1 calc R . .
C14 C 0.5819(5) 0.0682(4) 0.3785(4) 0.0405(11) Uani 1 1 d . . .
H14A H 0.5029 0.0915 0.4218 0.049 Uiso 1 1 calc R . .
H14B H 0.5700 0.0117 0.3390 0.049 Uiso 1 1 calc R . .
C15 C 0.6030(6) 0.1595(4) 0.3075(4) 0.0593(16) Uani 1 1 d . . .
H15A H 0.5280 0.1850 0.2669 0.089 Uiso 1 1 calc R . .
H15B H 0.6803 0.1359 0.2637 0.089 Uiso 1 1 calc R . .
H15C H 0.6142 0.2156 0.3467 0.089 Uiso 1 1 calc R . .
C16 C 0.6142(4) -0.1115(3) 0.8672(3) 0.0318(10) Uani 1 1 d . . .
C17 C 0.7205(5) -0.1667(4) 0.8060(4) 0.0360(10) Uani 1 1 d . . .
H17 H 0.7638 -0.1303 0.7575 0.043 Uiso 1 1 calc R . .
C18 C 0.7599(5) -0.2759(4) 0.8190(4) 0.0396(11) Uani 1 1 d . . .
H18 H 0.8312 -0.3122 0.7793 0.048 Uiso 1 1 calc R . .
C19 C 0.6961(5) -0.3328(4) 0.8896(4) 0.0406(12) Uani 1 1 d . . .
C20 C 0.5894(5) -0.2767(4) 0.9480(4) 0.0404(11) Uani 1 1 d . . .
H20 H 0.5448 -0.3133 0.9953 0.048 Uiso 1 1 calc R . .
C21 C 0.5480(5) -0.1665(4) 0.9369(3) 0.0350(10) Uani 1 1 d . . .
H21 H 0.4762 -0.1303 0.9763 0.042 Uiso 1 1 calc R . .
C22 C 0.7429(6) -0.4520(4) 0.9052(4) 0.0527(14) Uani 1 1 d . . .
H22A H 0.8167 -0.4773 0.8587 0.079 Uiso 1 1 calc R . .
H22B H 0.6729 -0.4841 0.8928 0.079 Uiso 1 1 calc R . .
H22C H 0.7686 -0.4700 0.9739 0.079 Uiso 1 1 calc R . .
C23 C 0.9112(7) 0.2486(5) 0.3901(6) 0.0734(19) Uani 1 1 d . . .
H23A H 0.9415 0.2001 0.4465 0.110 Uiso 1 1 calc R . .
H23B H 0.9482 0.2174 0.3275 0.110 Uiso 1 1 calc R . .
H23C H 0.8170 0.2639 0.3906 0.110 Uiso 1 1 calc R . .
C24 C 0.9530(6) 0.3487(5) 0.3988(5) 0.0597(16) Uani 1 1 d . . .
H24A H 0.9167 0.3798 0.4625 0.072 Uiso 1 1 calc R . .
H24B H 1.0482 0.3332 0.3992 0.072 Uiso 1 1 calc R . .
O1 O 0.9096(4) 0.4215(3) 0.3166(3) 0.0520(10) Uani 1 1 d . . .
C25 C 0.9484(6) 0.5176(4) 0.3195(5) 0.0556(15) Uani 1 1 d . . .
H25A H 1.0435 0.5028 0.3198 0.067 Uiso 1 1 calc R . .
H25B H 0.9118 0.5519 0.3816 0.067 Uiso 1 1 calc R . .
C26 C 0.9024(7) 0.5892(5) 0.2302(6) 0.078(2) Uani 1 1 d . . .
H26A H 0.9292 0.6540 0.2335 0.117 Uiso 1 1 calc R . .
H26B H 0.8082 0.6043 0.2304 0.117 Uiso 1 1 calc R . .
H26C H 0.9399 0.5557 0.1688 0.117 Uiso 1 1 calc R . .

loop_
_atom_site_aniso_label
_atom_site_aniso_U_11
_atom_site_aniso_U_22
_atom_site_aniso_U_33
_atom_site_aniso_U_23
_atom_site_aniso_U_13
_atom_site_aniso_U_12
Mo1 0.0257(2) 0.0310(2) 0.0324(2) -0.00221(15) -0.00150(15) -0.00347(15)
S1 0.0290(6) 0.0352(6) 0.0455(7) -0.0017(5) 0.0020(5) -0.0064(5)
S2 0.0271(6) 0.0340(6) 0.0411(7) -0.0019(5) 0.0010(5) -0.0024(5)
S3 0.0270(6) 0.0463(7) 0.0411(7) -0.0143(5) -0.0016(5) -0.0013(5)
S4 0.0274(6) 0.0405(6) 0.0323(6) -0.0075(5) -0.0025(5) -0.0009(5)
S5 0.0279(6) 0.0395(6) 0.0321(6) -0.0052(5) -0.0017(5) -0.0036(5)
S6 0.0299(6) 0.0357(6) 0.0388(7) -0.0018(5) -0.0068(5) -0.0038(5)
N1 0.0263(19) 0.0305(19) 0.032(2) -0.0016(15) -0.0010(16) -0.0025(16)
N2 0.032(2) 0.035(2) 0.037(2) -0.0043(17) 0.0066(17) -0.0036(17)
N3 0.033(2) 0.0294(19) 0.045(2) 0.0002(17) -0.0048(18) -0.0061(17)
N4 0.031(2) 0.056(3) 0.039(2) -0.0158(19) -0.0051(18) 0.0020(19)
N5 0.031(2) 0.039(2) 0.033(2) -0.0024(17) -0.0038(16) -0.0101(17)
C1 0.026(2) 0.033(2) 0.039(3) -0.0010(19) -0.0048(19) -0.0047(19)
C2 0.035(3) 0.036(3) 0.063(4) -0.002(2) -0.005(2) -0.010(2)
C3 0.059(4) 0.052(3) 0.063(4) 0.017(3) -0.012(3) -0.019(3)
C4 0.032(3) 0.039(3) 0.064(4) 0.003(2) -0.004(2) -0.003(2)
C5 0.046(3) 0.052(3) 0.077(4) -0.013(3) 0.003(3) -0.003(3)
C6 0.033(3) 0.036(2) 0.034(3) -0.004(2) -0.004(2) -0.001(2)
C7 0.046(3) 0.062(4) 0.076(4) -0.020(3) -0.023(3) 0.001(3)
C8 0.062(4) 0.074(4) 0.065(4) -0.002(3) -0.016(3) -0.006(3)
C9 0.030(3) 0.054(3) 0.040(3) -0.007(2) -0.011(2) 0.000(2)
C10 0.039(3) 0.052(3) 0.056(3) -0.004(3) -0.011(3) -0.007(2)
C11 0.028(2) 0.029(2) 0.036(3) 0.0022(18) -0.0044(19) -0.0116(18)
C12 0.033(3) 0.063(3) 0.038(3) -0.017(2) 0.002(2) -0.011(2)
C13 0.043(3) 0.047(3) 0.077(4) -0.018(3) -0.009(3) 0.002(3)
C14 0.044(3) 0.045(3) 0.036(3) -0.002(2) -0.012(2) -0.017(2)
C15 0.073(4) 0.058(3) 0.055(4) 0.014(3) -0.032(3) -0.027(3)
C16 0.032(2) 0.033(2) 0.029(2) -0.0020(18) -0.0084(19) -0.0041(19)
C17 0.035(3) 0.036(2) 0.035(3) -0.0003(19) -0.002(2) -0.006(2)
C18 0.038(3) 0.042(3) 0.034(3) -0.006(2) 0.001(2) 0.002(2)
C19 0.053(3) 0.034(2) 0.032(3) -0.001(2) -0.001(2) -0.007(2)
C20 0.051(3) 0.043(3) 0.028(2) 0.000(2) 0.000(2) -0.015(2)
C21 0.038(3) 0.038(2) 0.030(2) -0.0060(19) 0.002(2) -0.011(2)
C22 0.061(4) 0.037(3) 0.055(3) 0.002(2) -0.002(3) -0.004(3)
C23 0.067(4) 0.049(3) 0.100(5) 0.014(3) -0.013(4) -0.009(3)
C24 0.050(3) 0.068(4) 0.057(4) 0.009(3) -0.001(3) -0.010(3)
O1 0.049(2) 0.045(2) 0.061(2) 0.0038(18) -0.0153(19) -0.0076(17)
C25 0.050(3) 0.053(3) 0.066(4) -0.009(3) 0.004(3) -0.015(3)
C26 0.061(4) 0.054(4) 0.107(6) 0.018(4) 0.003(4) 0.001(3)

loop_
_atom_type_symbol
_atom_type_description
_atom_type_scat_dispersion_real
_atom_type_scat_dispersion_imag
_atom_type_scat_source
C C 0.0033 0.0016 'International Tables Vol C Tables 4.2.6.8 and 6.1.1.4'
H H 0.0000 0.0000 'International Tables Vol C Tables 4.2.6.8 and 6.1.1.4'
N N 0.0061 0.0033 'International Tables Vol C Tables 4.2.6.8 and 6.1.1.4'
S S 0.1246 0.1234 'International Tables Vol C Tables 4.2.6.8 and 6.1.1.4'
Mo Mo -1.6832 0.6857 'International Tables Vol C Tables 4.2.6.8 and 6.1.1.4'
O O 0.0106 0.0060 'International Tables Vol C Tables 4.2.6.8 and 6.1.1.4'

loop_
_geom_angle_atom_site_label_1
_geom_angle_atom_site_label_2
_geom_angle_atom_site_label_3
_geom_angle
_geom_angle_site_symmetry_1
_geom_angle_site_symmetry_3
_geom_angle_publ_flag
N1 Mo1 S2 96.11(11) . . ?
N1 Mo1 S4 99.50(11) . . ?
S2 Mo1 S4 141.59(4) . . ?
N1 Mo1 S5 96.57(12) . . ?
S2 Mo1 S5 140.57(4) . . ?
S4 Mo1 S5 71.87(4) . . ?
N1 Mo1 S6 92.13(12) . . ?
S2 Mo1 S6 74.62(4) . . ?
S4 Mo1 S6 138.95(4) . . ?
S5 Mo1 S6 67.73(4) . . ?
N1 Mo1 S3 90.86(12) . . ?
S2 Mo1 S3 77.14(4) . . ?
S4 Mo1 S3 67.78(4) . . ?
S5 Mo1 S3 139.64(4) . . ?
S6 Mo1 S3 151.76(4) . . ?
N1 Mo1 S1 165.73(11) . . ?
S2 Mo1 S1 69.74(4) . . ?
S4 Mo1 S1 91.13(4) . . ?
S5 Mo1 S1 95.79(4) . . ?
S6 Mo1 S1 85.95(4) . . ?
S3 Mo1 S1 84.32(4) . . ?
C1 S1 Mo1 85.57(16) . . ?
C1 S2 Mo1 89.06(15) . . ?
C6 S3 Mo1 90.14(16) . . ?
C6 S4 Mo1 90.62(16) . . ?
C11 S5 Mo1 90.48(16) . . ?
C11 S6 Mo1 90.55(15) . . ?
N2 N1 Mo1 170.4(3) . . ?
N1 N2 C16 119.7(4) . . ?
C1 N3 C4 122.0(4) . . ?
C1 N3 C2 121.8(4) . . ?
C4 N3 C2 116.1(4) . . ?
C6 N4 C9 121.8(4) . . ?
C6 N4 C7 120.5(4) . . ?
C9 N4 C7 117.7(4) . . ?
C11 N5 C12 121.3(4) . . ?
C11 N5 C14 120.8(4) . . ?
C12 N5 C14 117.7(4) . . ?
N3 C1 S1 123.6(4) . . ?
N3 C1 S2 120.7(3) . . ?
S1 C1 S2 115.6(2) . . ?
N3 C2 C3 112.8(4) . . ?
N3 C2 H2A 109.0 . . ?
C3 C2 H2A 109.0 . . ?
N3 C2 H2B 109.0 . . ?
C3 C2 H2B 109.0 . . ?
H2A C2 H2B 107.8 . . ?
C2 C3 H3A 109.5 . . ?
C2 C3 H3B 109.5 . . ?
H3A C3 H3B 109.5 . . ?
C2 C3 H3C 109.5 . . ?
H3A C3 H3C 109.5 . . ?
H3B C3 H3C 109.5 . . ?
N3 C4 C5 112.9(4) . . ?
N3 C4 H4A 109.0 . . ?
C5 C4 H4A 109.0 . . ?
N3 C4 H4B 109.0 . . ?
C5 C4 H4B 109.0 . . ?
H4A C4 H4B 107.8 . . ?
C4 C5 H5A 109.5 . . ?
C4 C5 H5B 109.5 . . ?
H5A C5 H5B 109.5 . . ?
C4 C5 H5C 109.5 . . ?
H5A C5 H5C 109.5 . . ?
H5B C5 H5C 109.5 . . ?
N4 C6 S3 125.3(3) . . ?
N4 C6 S4 123.2(3) . . ?
S3 C6 S4 111.4(3) . . ?
C8 C7 N4 110.1(6) . . ?
C8 C7 H7A 109.6 . . ?
N4 C7 H7A 109.6 . . ?
C8 C7 H7B 109.6 . . ?
N4 C7 H7B 109.6 . . ?
H7A C7 H7B 108.2 . . ?
C7 C8 H8A 109.5 . . ?
C7 C8 H8B 109.5 . . ?
H8A C8 H8B 109.5 . . ?
C7 C8 H8C 109.5 . . ?
H8A C8 H8C 109.5 . . ?
H8B C8 H8C 109.5 . . ?
N4 C9 C10 113.6(4) . . ?
N4 C9 H9A 108.8 . . ?
C10 C9 H9A 108.8 . . ?
N4 C9 H9B 108.8 . . ?
C10 C9 H9B 108.8 . . ?
H9A C9 H9B 107.7 . . ?
C9 C10 H10A 109.5 . . ?
C9 C10 H10B 109.5 . . ?
H10A C10 H10B 109.5 . . ?
C9 C10 H10C 109.5 . . ?
H10A C10 H10C 109.5 . . ?
H10B C10 H10C 109.5 . . ?
N5 C11 S6 125.4(3) . . ?
N5 C11 S5 123.5(3) . . ?
S6 C11 S5 111.1(3) . . ?
N5 C12 C13 112.3(4) . . ?
N5 C12 H12A 109.1 . . ?
C13 C12 H12A 109.1 . . ?
N5 C12 H12B 109.1 . . ?
C13 C12 H12B 109.1 . . ?
H12A C12 H12B 107.9 . . ?
C12 C13 H13A 109.5 . . ?
C12 C13 H13B 109.5 . . ?
H13A C13 H13B 109.5 . . ?
C12 C13 H13C 109.5 . . ?
H13A C13 H13C 109.5 . . ?
H13B C13 H13C 109.5 . . ?
N5 C14 C15 110.6(4) . . ?
N5 C14 H14A 109.5 . . ?
C15 C14 H14A 109.5 . . ?
N5 C14 H14B 109.5 . . ?
C15 C14 H14B 109.5 . . ?
H14A C14 H14B 108.1 . . ?
C14 C15 H15A 109.5 . . ?
C14 C15 H15B 109.5 . . ?
H15A C15 H15B 109.5 . . ?
C14 C15 H15C 109.5 . . ?
H15A C15 H15C 109.5 . . ?
H15B C15 H15C 109.5 . . ?
C21 C16 C17 120.0(4) . . ?
C21 C16 N2 117.3(4) . . ?
C17 C16 N2 122.6(4) . . ?
C18 C17 C16 119.1(5) . . ?
C18 C17 H17 120.5 . . ?
C16 C17 H17 120.5 . . ?
C17 C18 C19 122.0(4) . . ?
C17 C18 H18 119.0 . . ?
C19 C18 H18 119.0 . . ?
C18 C19 C20 118.0(4) . . ?
C18 C19 C22 121.3(5) . . ?
C20 C19 C22 120.7(5) . . ?
C19 C20 C21 121.3(5) . . ?
C19 C20 H20 119.3 . . ?
C21 C20 H20 119.3 . . ?
C16 C21 C20 119.7(4) . . ?
C16 C21 H21 120.2 . . ?
C20 C21 H21 120.2 . . ?
C19 C22 H22A 109.5 . . ?
C19 C22 H22B 109.5 . . ?
H22A C22 H22B 109.5 . . ?
C19 C22 H22C 109.5 . . ?
H22A C22 H22C 109.5 . . ?
H22B C22 H22C 109.5 . . ?
C24 C23 H23A 109.5 . . ?
C24 C23 H23B 109.5 . . ?
H23A C23 H23B 109.5 . . ?
C24 C23 H23C 109.5 . . ?
H23A C23 H23C 109.5 . . ?
H23B C23 H23C 109.5 . . ?
O1 C24 C23 110.6(5) . . ?
O1 C24 H24A 109.5 . . ?
C23 C24 H24A 109.5 . . ?
O1 C24 H24B 109.5 . . ?
C23 C24 H24B 109.5 . . ?
H24A C24 H24B 108.1 . . ?
C24 O1 C25 113.4(4) . . ?
O1 C25 C26 110.6(5) . . ?
O1 C25 H25A 109.5 . . ?
C26 C25 H25A 109.5 . . ?
O1 C25 H25B 109.5 . . ?
C26 C25 H25B 109.5 . . ?
H25A C25 H25B 108.1 . . ?
C25 C26 H26A 109.5 . . ?
C25 C26 H26B 109.5 . . ?
H26A C26 H26B 109.5 . . ?
C25 C26 H26C 109.5 . . ?
H26A C26 H26C 109.5 . . ?
H26B C26 H26C 109.5 . . ?

loop_
_geom_bond_atom_site_label_1
_geom_bond_atom_site_label_2
_geom_bond_distance
_geom_bond_site_symmetry_2
_geom_bond_publ_flag
Mo1 N1 1.782(4) . ?
Mo1 S2 2.4865(11) . ?
Mo1 S4 2.5206(12) . ?
Mo1 S5 2.5283(12) . ?
Mo1 S6 2.5319(12) . ?
Mo1 S3 2.5397(12) . ?
Mo1 S1 2.6039(13) . ?
S1 C1 1.713(4) . ?
S2 C1 1.728(5) . ?
S3 C6 1.704(5) . ?
S4 C6 1.711(5) . ?
S5 C11 1.714(4) . ?
S6 C11 1.706(5) . ?
N1 N2 1.234(5) . ?
N2 C16 1.428(5) . ?
N3 C1 1.325(5) . ?
N3 C4 1.475(6) . ?
N3 C2 1.482(6) . ?
N4 C6 1.328(6) . ?
N4 C9 1.483(6) . ?
N4 C7 1.511(7) . ?
N5 C11 1.329(6) . ?
N5 C12 1.461(6) . ?
N5 C14 1.481(6) . ?
C2 C3 1.498(8) . ?
C2 H2A 0.9700 . ?
C2 H2B 0.9700 . ?
C3 H3A 0.9600 . ?
C3 H3B 0.9600 . ?
C3 H3C 0.9600 . ?
C4 C5 1.514(8) . ?
C4 H4A 0.9700 . ?
C4 H4B 0.9700 . ?
C5 H5A 0.9600 . ?
C5 H5B 0.9600 . ?
C5 H5C 0.9600 . ?
C7 C8 1.445(9) . ?
C7 H7A 0.9700 . ?
C7 H7B 0.9700 . ?
C8 H8A 0.9600 . ?
C8 H8B 0.9600 . ?
C8 H8C 0.9600 . ?
C9 C10 1.516(7) . ?
C9 H9A 0.9700 . ?
C9 H9B 0.9700 . ?
C10 H10A 0.9600 . ?
C10 H10B 0.9600 . ?
C10 H10C 0.9600 . ?
C12 C13 1.512(8) . ?
C12 H12A 0.9700 . ?
C12 H12B 0.9700 . ?
C13 H13A 0.9600 . ?
C13 H13B 0.9600 . ?
C13 H13C 0.9600 . ?
C14 C15 1.514(7) . ?
C14 H14A 0.9700 . ?
C14 H14B 0.9700 . ?
C15 H15A 0.9600 . ?
C15 H15B 0.9600 . ?
C15 H15C 0.9600 . ?
C16 C21 1.381(6) . ?
C16 C17 1.404(6) . ?
C17 C18 1.385(6) . ?
C17 H17 0.9300 . ?
C18 C19 1.388(7) . ?
C18 H18 0.9300 . ?
C19 C20 1.392(7) . ?
C19 C22 1.515(6) . ?
C20 C21 1.396(6) . ?
C20 H20 0.9300 . ?
C21 H21 0.9300 . ?
C22 H22A 0.9600 . ?
C22 H22B 0.9600 . ?
C22 H22C 0.9600 . ?
C23 C24 1.493(8) . ?
C23 H23A 0.9600 . ?
C23 H23B 0.9600 . ?
C23 H23C 0.9600 . ?
C24 O1 1.411(6) . ?
C24 H24A 0.9700 . ?
C24 H24B 0.9700 . ?
O1 C25 1.415(6) . ?
C25 C26 1.481(8) . ?
C25 H25A 0.9700 . ?
C25 H25B 0.9700 . ?
C26 H26A 0.9600 . ?
C26 H26B 0.9600 . ?
C26 H26C 0.9600 . ?

loop_
_geom_torsion_atom_site_label_1
_geom_torsion_atom_site_label_2
_geom_torsion_atom_site_label_3
_geom_torsion_atom_site_label_4
_geom_torsion
_geom_torsion_site_symmetry_1
_geom_torsion_site_symmetry_2
_geom_torsion_site_symmetry_3
_geom_torsion_site_symmetry_4
_geom_torsion_publ_flag
N1 Mo1 S1 C1 -8.7(5) . . . . ?
S2 Mo1 S1 C1 -1.04(16) . . . . ?
S4 Mo1 S1 C1 -146.95(16) . . . . ?
S5 Mo1 S1 C1 141.16(16) . . . . ?
S6 Mo1 S1 C1 74.05(16) . . . . ?
S3 Mo1 S1 C1 -79.41(16) . . . . ?
N1 Mo1 S2 C1 179.1(2) . . . . ?
S4 Mo1 S2 C1 65.45(17) . . . . ?
S5 Mo1 S2 C1 -72.72(17) . . . . ?
S6 Mo1 S2 C1 -90.31(16) . . . . ?
S3 Mo1 S2 C1 89.66(16) . . . . ?
S1 Mo1 S2 C1 1.03(16) . . . . ?
N1 Mo1 S3 C6 101.1(2) . . . . ?
S2 Mo1 S3 C6 -162.80(18) . . . . ?
S4 Mo1 S3 C6 1.23(17) . . . . ?
S5 Mo1 S3 C6 -0.07(19) . . . . ?
S6 Mo1 S3 C6 -162.73(18) . . . . ?
S1 Mo1 S3 C6 -92.33(17) . . . . ?
N1 Mo1 S4 C6 -88.3(2) . . . . ?
S2 Mo1 S4 C6 24.37(19) . . . . ?
S5 Mo1 S4 C6 177.89(18) . . . . ?
S6 Mo1 S4 C6 167.30(17) . . . . ?
S3 Mo1 S4 C6 -1.22(17) . . . . ?
S1 Mo1 S4 C6 82.17(17) . . . . ?
N1 Mo1 S5 C11 87.11(19) . . . . ?
S2 Mo1 S5 C11 -20.87(17) . . . . ?
S4 Mo1 S5 C11 -175.01(15) . . . . ?
S6 Mo1 S5 C11 -2.51(15) . . . . ?
S3 Mo1 S5 C11 -173.75(15) . . . . ?
S1 Mo1 S5 C11 -85.72(15) . . . . ?
N1 Mo1 S6 C11 -93.70(19) . . . . ?
S2 Mo1 S6 C11 170.56(16) . . . . ?
S4 Mo1 S6 C11 13.41(17) . . . . ?
S5 Mo1 S6 C11 2.53(15) . . . . ?
S3 Mo1 S6 C11 170.49(16) . . . . ?
S1 Mo1 S6 C11 100.47(15) . . . . ?
S2 Mo1 N1 N2 -23(2) . . . . ?
S4 Mo1 N1 N2 122(2) . . . . ?
S5 Mo1 N1 N2 -166(2) . . . . ?
S6 Mo1 N1 N2 -98(2) . . . . ?
S3 Mo1 N1 N2 54(2) . . . . ?
S1 Mo1 N1 N2 -16(2) . . . . ?
Mo1 N1 N2 C16 -166.4(18) . . . . ?
C4 N3 C1 S1 174.5(4) . . . . ?
C2 N3 C1 S1 -4.0(6) . . . . ?
C4 N3 C1 S2 -5.9(6) . . . . ?
C2 N3 C1 S2 175.7(4) . . . . ?
Mo1 S1 C1 N3 -178.8(4) . . . . ?
Mo1 S1 C1 S2 1.6(2) . . . . ?
Mo1 S2 C1 N3 178.7(4) . . . . ?
Mo1 S2 C1 S1 -1.6(2) . . . . ?
C1 N3 C2 C3 92.3(5) . . . . ?
C4 N3 C2 C3 -86.2(5) . . . . ?
C1 N3 C4 C5 90.5(6) . . . . ?
C2 N3 C4 C5 -91.0(5) . . . . ?
C9 N4 C6 S3 -179.8(4) . . . . ?
C7 N4 C6 S3 1.3(7) . . . . ?
C9 N4 C6 S4 1.1(7) . . . . ?
C7 N4 C6 S4 -177.8(4) . . . . ?
Mo1 S3 C6 N4 179.0(5) . . . . ?
Mo1 S3 C6 S4 -1.8(3) . . . . ?
Mo1 S4 C6 N4 -178.9(4) . . . . ?
Mo1 S4 C6 S3 1.8(3) . . . . ?
C6 N4 C7 C8 -83.7(6) . . . . ?
C9 N4 C7 C8 97.4(6) . . . . ?
C6 N4 C9 C10 85.1(6) . . . . ?
C7 N4 C9 C10 -96.0(6) . . . . ?
C12 N5 C11 S6 179.4(4) . . . . ?
C14 N5 C11 S6 4.3(6) . . . . ?
C12 N5 C11 S5 0.3(6) . . . . ?
C14 N5 C11 S5 -174.9(3) . . . . ?
Mo1 S6 C11 N5 177.0(4) . . . . ?
Mo1 S6 C11 S5 -3.7(2) . . . . ?
Mo1 S5 C11 N5 -177.0(4) . . . . ?
Mo1 S5 C11 S6 3.7(2) . . . . ?
C11 N5 C12 C13 93.6(5) . . . . ?
C14 N5 C12 C13 -91.0(5) . . . . ?
C11 N5 C14 C15 89.5(6) . . . . ?
C12 N5 C14 C15 -85.8(5) . . . . ?
N1 N2 C16 C21 171.2(4) . . . . ?
N1 N2 C16 C17 -10.3(6) . . . . ?
C21 C16 C17 C18 -2.0(7) . . . . ?
N2 C16 C17 C18 179.6(4) . . . . ?
C16 C17 C18 C19 1.1(7) . . . . ?
C17 C18 C19 C20 0.1(8) . . . . ?
C17 C18 C19 C22 -178.1(5) . . . . ?
C18 C19 C20 C21 -0.5(7) . . . . ?
C22 C19 C20 C21 177.8(5) . . . . ?
C17 C16 C21 C20 1.6(7) . . . . ?
N2 C16 C21 C20 -179.8(4) . . . . ?
C19 C20 C21 C16 -0.4(7) . . . . ?
C23 C24 O1 C25 -178.9(5) . . . . ?
C24 O1 C25 C26 178.7(5) . . . . ?
